data_4062919
loop_
_publ_author_name
'Westerhausen, Matthias'
'Ossberger, Manfred W.'
'Mayer, Peter'
'Piotrowski, Holger'
'N\"oth, Heinrich'

_publ_section_title
;
 Synthesis and Spectroscopic and Structural Investigations of the
 2,3,4,5-Tetraethylarsolides and -stibolides of the Alkali Metals
 Sodium, Potassium, Rubidium, and Cesium
;
_journal_coden_ASTM ORGND7
_journal_issue 14
_journal_name_full Organometallics
_journal_page_first 3417
_journal_page_last 3424
_journal_paper_doi 10.1021/om049767g
_journal_volume 23
_journal_year 2004
_chemical_formula_sum 'C32 H60 As2 O4 Rb2'
_chemical_formula_weight 829.58
_space_group_IT_number 14
_symmetry_cell_setting monoclinic
_symmetry_space_group_name_Hall '-P 2yn'
_symmetry_space_group_name_H-M 'P 1 21/n 1'
_cell_angle_alpha 90
_cell_angle_beta 91.581(3)
_cell_angle_gamma 90
_cell_formula_units_Z 4
_cell_length_a 13.863(2)
_cell_length_b 17.033(3)
_cell_length_c 16.497(2)
_cell_measurement_temperature 193(2)
_cell_volume 3893.8(10)
_diffrn_ambient_temperature 193(2)
_exptl_crystal_density_diffrn 1.415
_cod_depositor_comments
;
The following automatic conversions were performed:
'_symmetry_cell_setting' value 'Monoclinic' changed to 'monoclinic'
according to '/home/saulius/struct/CIF-dictionaries/cif_core.dic'
dictionary named 'cif_core.dic' version 2.4.1 from 2010-06-29.

Automatic conversion script
Id: cif_fix_enum 1527 2010-12-29 10:47:43Z saulius 
;
_cod_original_sg_symbol_H-M 'P 21/n'
_cod_database_code 4062919

loop_
_symmetry_equiv_pos_as_xyz
'x, y, z'
'-x+1/2, y+1/2, -z+1/2'
'-x, -y, -z'
'x-1/2, -y-1/2, z-1/2'

loop_
_atom_site_label
_atom_site_type_symbol
_atom_site_fract_x
_atom_site_fract_y
_atom_site_fract_z
_atom_site_U_iso_or_equiv
_atom_site_adp_type
_atom_site_occupancy
_atom_site_symmetry_multiplicity
_atom_site_calc_flag
_atom_site_refinement_flags
_atom_site_disorder_assembly
_atom_site_disorder_group
Rb1 Rb 0.69775(5) 0.18240(3) 0.66156(4) 0.0376(2) Uani 1 1 d . . .
Rb2 Rb 0.82390(5) 0.34956(3) 0.34945(4) 0.0393(2) Uani 1 1 d . . .
As1 As 0.47235(6) 0.26306(4) 0.72241(4) 0.0424(2) Uani 1 1 d . . .
As2 As 0.79295(5) 0.33953(3) 0.56041(4) 0.0361(2) Uani 1 1 d . . .
O1 O 0.8360(5) 0.2325(3) 0.7881(4) 0.0702(18) Uani 1 1 d . . .
O2 O 0.8408(5) 0.0717(3) 0.7510(4) 0.0703(17) Uani 1 1 d . . .
O3 O 0.6639(5) 0.4277(4) 0.2540(4) 0.081(2) Uani 1 1 d . . .
O4 O 0.7540(4) 0.5120(3) 0.3811(3) 0.0631(16) Uani 1 1 d . . .
C1 C 0.4467(6) 0.1701(4) 0.6610(4) 0.0418(17) Uani 1 1 d . . .
C2 C 0.4845(5) 0.1039(3) 0.7004(4) 0.0364(15) Uani 1 1 d . . .
C3 C 0.5344(5) 0.1188(4) 0.7758(4) 0.0357(15) Uani 1 1 d . . .
C4 C 0.5374(5) 0.1974(4) 0.7990(4) 0.0409(16) Uani 1 1 d . . .
C5 C 0.3949(7) 0.1692(4) 0.5801(5) 0.054(2) Uani 1 1 d . . .
H5A H 0.3514 0.1231 0.5780 0.065 Uiso 1 1 calc R . .
H5B H 0.4431 0.1621 0.5375 0.065 Uiso 1 1 calc R . .
C6 C 0.3361(7) 0.2419(5) 0.5604(6) 0.064(2) Uani 1 1 d . . .
H6A H 0.2924 0.2527 0.6047 0.095 Uiso 1 1 calc R . .
H6B H 0.2984 0.2335 0.5100 0.095 Uiso 1 1 calc R . .
H6C H 0.3795 0.2868 0.5536 0.095 Uiso 1 1 calc R . .
C7 C 0.4765(6) 0.0220(4) 0.6627(5) 0.048(2) Uani 1 1 d . . .
H7A H 0.4147 0.0180 0.6315 0.058 Uiso 1 1 calc R . .
H7B H 0.4756 -0.0176 0.7066 0.058 Uiso 1 1 calc R . .
C8 C 0.5596(7) 0.0031(4) 0.6064(5) 0.059(2) Uani 1 1 d . . .
H8A H 0.5624 0.0430 0.5638 0.089 Uiso 1 1 calc R . .
H8B H 0.5489 -0.0486 0.5816 0.089 Uiso 1 1 calc R . .
H8C H 0.6207 0.0027 0.6378 0.089 Uiso 1 1 calc R . .
C9 C 0.5800(5) 0.0535(4) 0.8268(4) 0.0415(16) Uani 1 1 d . . .
H9A H 0.6393 0.0739 0.8542 0.050 Uiso 1 1 calc R . .
H9B H 0.5990 0.0102 0.7906 0.050 Uiso 1 1 calc R . .
C10 C 0.5134(6) 0.0211(4) 0.8906(4) 0.0480(19) Uani 1 1 d . . .
H10A H 0.4986 0.0625 0.9295 0.072 Uiso 1 1 calc R . .
H10B H 0.5453 -0.0227 0.9190 0.072 Uiso 1 1 calc R . .
H10C H 0.4535 0.0025 0.8642 0.072 Uiso 1 1 calc R . .
C11 C 0.5815(7) 0.2263(4) 0.8777(5) 0.054(2) Uani 1 1 d . . .
H11A H 0.6403 0.1952 0.8902 0.065 Uiso 1 1 calc R . .
H11B H 0.5355 0.2166 0.9213 0.065 Uiso 1 1 calc R . .
C12 C 0.6084(7) 0.3132(5) 0.8784(6) 0.063(2) Uani 1 1 d . . .
H12A H 0.6656 0.3214 0.8458 0.095 Uiso 1 1 calc R . .
H12B H 0.6225 0.3300 0.9343 0.095 Uiso 1 1 calc R . .
H12C H 0.5545 0.3441 0.8557 0.095 Uiso 1 1 calc R . .
C13 C 0.8659(5) 0.2473(4) 0.5405(4) 0.0342(14) Uani 1 1 d . . .
C14 C 0.8134(5) 0.1949(4) 0.4903(4) 0.0368(15) Uani 1 1 d . . .
C15 C 0.7176(5) 0.2191(4) 0.4670(4) 0.0340(15) Uani 1 1 d . . .
C16 C 0.6916(5) 0.2925(4) 0.4967(4) 0.0362(15) Uani 1 1 d . . .
C17 C 0.9624(5) 0.2301(4) 0.5785(5) 0.0488(18) Uani 1 1 d . . .
H17A H 1.0003 0.1991 0.5398 0.059 Uiso 1 1 calc R . .
H17B H 0.9534 0.1973 0.6272 0.059 Uiso 1 1 calc R . .
C18 C 1.0205(6) 0.3028(5) 0.6032(5) 0.054(2) Uani 1 1 d . . .
H18A H 1.0276 0.3370 0.5559 0.080 Uiso 1 1 calc R . .
H18B H 1.0844 0.2868 0.6239 0.080 Uiso 1 1 calc R . .
H18C H 0.9868 0.3313 0.6455 0.080 Uiso 1 1 calc R . .
C19 C 0.8540(6) 0.1156(4) 0.4650(5) 0.0505(19) Uani 1 1 d . . .
H19A H 0.9245 0.1209 0.4586 0.061 Uiso 1 1 calc R . .
H19B H 0.8251 0.1010 0.4116 0.061 Uiso 1 1 calc R . .
C20 C 0.8350(8) 0.0489(4) 0.5259(6) 0.072(3) Uani 1 1 d . . .
H20A H 0.8634 0.0628 0.5791 0.107 Uiso 1 1 calc R . .
H20B H 0.8643 0.0002 0.5067 0.107 Uiso 1 1 calc R . .
H20C H 0.7653 0.0414 0.5306 0.107 Uiso 1 1 calc R . .
C21 C 0.6518(6) 0.1703(4) 0.4120(5) 0.0466(19) Uani 1 1 d . . .
H21A H 0.5841 0.1786 0.4277 0.056 Uiso 1 1 calc R . .
H21B H 0.6672 0.1141 0.4204 0.056 Uiso 1 1 calc R . .
C22 C 0.6602(7) 0.1896(4) 0.3218(4) 0.054(2) Uani 1 1 d . . .
H22A H 0.6415 0.2444 0.3123 0.081 Uiso 1 1 calc R . .
H22B H 0.6174 0.1550 0.2898 0.081 Uiso 1 1 calc R . .
H22C H 0.7269 0.1817 0.3056 0.081 Uiso 1 1 calc R . .
C23 C 0.5964(5) 0.3316(4) 0.4774(5) 0.0485(19) Uani 1 1 d . . .
H23A H 0.5448 0.2916 0.4803 0.058 Uiso 1 1 calc R . .
H23B H 0.5970 0.3509 0.4208 0.058 Uiso 1 1 calc R . .
C24 C 0.5707(6) 0.3992(4) 0.5316(5) 0.056(2) Uani 1 1 d . . .
H24A H 0.5597 0.3797 0.5864 0.084 Uiso 1 1 calc R . .
H24B H 0.5119 0.4248 0.5102 0.084 Uiso 1 1 calc R . .
H24C H 0.6237 0.4373 0.5333 0.084 Uiso 1 1 calc R . .
C25 C 0.8600(8) 0.3121(5) 0.7967(6) 0.073(3) Uani 1 1 d . . .
H25A H 0.8612 0.3262 0.8543 0.109 Uiso 1 1 calc R . .
H25B H 0.8119 0.3443 0.7675 0.109 Uiso 1 1 calc R . .
H25C H 0.9238 0.3215 0.7744 0.109 Uiso 1 1 calc R . .
C26 C 0.9010(8) 0.1829(6) 0.8246(7) 0.088(4) Uani 1 1 d . . .
H26A H 0.9105 0.1996 0.8817 0.106 Uiso 1 1 calc R . .
H26B H 0.9636 0.1893 0.7978 0.106 Uiso 1 1 calc R . .
C27 C 0.8766(8) 0.1004(6) 0.8239(6) 0.075(3) Uani 1 1 d . . .
H27A H 0.9350 0.0701 0.8396 0.090 Uiso 1 1 calc R . .
H27B H 0.8280 0.0910 0.8657 0.090 Uiso 1 1 calc R . .
C28 C 0.8332(8) -0.0109(5) 0.7459(6) 0.074(3) Uani 1 1 d . . .
H28A H 0.8977 -0.0343 0.7514 0.112 Uiso 1 1 calc R . .
H28B H 0.8040 -0.0255 0.6933 0.112 Uiso 1 1 calc R . .
H28C H 0.7928 -0.0302 0.7894 0.112 Uiso 1 1 calc R . .
C29 C 0.6477(9) 0.3969(7) 0.1762(6) 0.093(4) Uani 1 1 d . . .
H29A H 0.5925 0.4236 0.1500 0.140 Uiso 1 1 calc R . .
H29B H 0.6341 0.3405 0.1801 0.140 Uiso 1 1 calc R . .
H29C H 0.7052 0.4049 0.1439 0.140 Uiso 1 1 calc R . .
C30 C 0.6647(9) 0.5088(5) 0.2576(6) 0.081(3) Uani 1 1 d . . .
H30A H 0.6033 0.5285 0.2332 0.098 Uiso 1 1 calc R . .
H30B H 0.7177 0.5282 0.2239 0.098 Uiso 1 1 calc R . .
C31 C 0.6765(8) 0.5415(5) 0.3370(6) 0.080(3) Uani 1 1 d . . .
H31A H 0.6842 0.5990 0.3320 0.096 Uiso 1 1 calc R . .
H31B H 0.6170 0.5317 0.3672 0.096 Uiso 1 1 calc R . .
C32 C 0.7735(7) 0.5496(4) 0.4550(5) 0.059(2) Uani 1 1 d . . .
H32A H 0.7979 0.6026 0.4448 0.088 Uiso 1 1 calc R . .
H32B H 0.8221 0.5197 0.4862 0.088 Uiso 1 1 calc R . .
H32C H 0.7141 0.5529 0.4857 0.088 Uiso 1 1 calc R . .

loop_
_atom_site_aniso_label
_atom_site_aniso_U_11
_atom_site_aniso_U_22
_atom_site_aniso_U_33
_atom_site_aniso_U_23
_atom_site_aniso_U_13
_atom_site_aniso_U_12
Rb1 0.0429(4) 0.0365(3) 0.0339(4) 0.0040(2) 0.0098(3) -0.0042(3)
Rb2 0.0438(5) 0.0343(3) 0.0405(4) 0.0002(2) 0.0131(3) -0.0009(3)
As1 0.0600(6) 0.0256(3) 0.0424(4) 0.0046(3) 0.0169(4) 0.0054(3)
As2 0.0459(5) 0.0280(3) 0.0346(4) 0.0008(2) 0.0036(3) -0.0040(3)
O1 0.078(4) 0.060(3) 0.071(4) -0.005(3) -0.026(4) -0.005(3)
O2 0.098(5) 0.051(3) 0.061(4) 0.008(3) -0.013(4) 0.006(3)
O3 0.111(6) 0.065(4) 0.064(4) 0.001(3) -0.026(4) 0.004(4)
O4 0.080(4) 0.049(3) 0.059(4) -0.011(3) -0.009(3) 0.022(3)
C1 0.049(5) 0.035(3) 0.041(4) 0.005(3) 0.010(3) 0.001(3)
C2 0.041(4) 0.027(3) 0.042(4) -0.001(3) 0.014(3) -0.001(3)
C3 0.038(4) 0.033(3) 0.037(4) 0.003(3) 0.018(3) 0.003(3)
C4 0.053(5) 0.034(3) 0.036(4) 0.004(3) 0.011(3) -0.005(3)
C5 0.067(6) 0.052(4) 0.044(5) -0.001(3) 0.006(4) 0.001(4)
C6 0.068(6) 0.065(5) 0.057(6) 0.004(4) -0.005(5) 0.013(4)
C7 0.052(5) 0.031(3) 0.062(5) -0.004(3) 0.002(4) -0.001(3)
C8 0.087(7) 0.038(4) 0.054(5) -0.013(3) 0.008(5) 0.011(4)
C9 0.041(4) 0.037(3) 0.047(4) 0.007(3) 0.015(3) 0.002(3)
C10 0.053(5) 0.044(4) 0.047(4) 0.018(3) 0.010(4) 0.004(3)
C11 0.070(6) 0.048(4) 0.045(5) -0.003(3) 0.014(4) -0.007(4)
C12 0.068(6) 0.065(5) 0.059(6) -0.015(4) 0.020(5) -0.019(4)
C13 0.034(4) 0.038(3) 0.031(4) 0.004(3) 0.005(3) -0.001(3)
C14 0.044(4) 0.033(3) 0.034(4) -0.003(3) 0.012(3) -0.001(3)
C15 0.039(4) 0.035(3) 0.028(3) 0.005(3) 0.001(3) -0.011(3)
C16 0.040(4) 0.032(3) 0.038(4) 0.008(3) 0.011(3) -0.005(3)
C17 0.047(5) 0.048(4) 0.053(5) 0.009(3) 0.010(4) 0.003(3)
C18 0.046(5) 0.063(5) 0.051(5) -0.002(4) 0.000(4) -0.006(4)
C19 0.066(6) 0.038(4) 0.048(5) -0.003(3) 0.013(4) 0.004(3)
C20 0.112(8) 0.037(4) 0.066(6) 0.003(4) 0.025(6) 0.017(4)
C21 0.054(5) 0.043(4) 0.043(4) -0.001(3) 0.004(4) -0.012(3)
C22 0.069(6) 0.055(4) 0.039(4) -0.006(3) 0.001(4) -0.011(4)
C23 0.034(5) 0.057(4) 0.055(5) 0.009(4) -0.001(4) -0.004(3)
C24 0.046(5) 0.047(4) 0.077(6) 0.008(4) 0.018(4) 0.012(4)
C25 0.092(8) 0.064(5) 0.063(6) -0.014(4) 0.017(5) -0.016(5)
C26 0.091(8) 0.087(7) 0.084(8) -0.013(6) -0.048(7) 0.010(6)
C27 0.080(7) 0.085(7) 0.060(6) 0.012(5) -0.023(5) 0.008(5)
C28 0.086(7) 0.052(5) 0.085(7) 0.017(5) 0.010(6) 0.008(5)
C29 0.124(10) 0.090(8) 0.066(7) -0.006(5) -0.014(7) -0.022(7)
C30 0.118(9) 0.059(5) 0.065(6) 0.010(4) -0.026(6) 0.010(5)
C31 0.107(8) 0.060(5) 0.071(6) -0.005(4) -0.027(6) 0.032(5)
C32 0.075(6) 0.039(4) 0.062(5) -0.004(3) 0.005(4) 0.005(4)

loop_
_geom_bond_atom_site_label_1
_geom_bond_atom_site_label_2
_geom_bond_distance
_geom_bond_site_symmetry_2
_geom_bond_publ_flag
Rb1 O1 2.922(6) . ?
Rb1 O2 3.082(6) . ?
Rb1 C3 3.176(6) . ?
Rb1 C4 3.228(7) . ?
Rb1 C15 3.289(6) . ?
Rb1 C14 3.293(7) . ?
Rb1 C13 3.301(7) . ?
Rb1 C16 3.304(6) . ?
Rb1 C2 3.323(7) . ?
Rb1 As2 3.4367(9) . ?
Rb1 C1 3.486(8) . ?
Rb1 As1 3.5820(11) . ?
Rb2 O4 2.982(5) . ?
Rb2 O3 2.996(6) . ?
Rb2 C4 3.198(7) 4_665 ?
Rb2 C16 3.233(7) . ?
Rb2 C3 3.237(7) 4_665 ?
Rb2 C15 3.321(6) . ?
Rb2 C2 3.454(7) 4_665 ?
Rb2 C10 3.481(7) 4_665 ?
Rb2 C14 3.518(6) . ?
Rb2 As2 3.5225(11) . ?
Rb2 As1 3.5419(10) 4_665 ?
Rb2 C1 3.602(7) 4_665 ?
As1 C4 1.897(7) . ?
As1 C1 1.907(7) . ?
As1 Rb2 3.5419(10) 4_566 ?
As2 C13 1.902(6) . ?
As2 C16 1.908(7) . ?
O1 C26 1.362(11) . ?
O1 C25 1.403(9) . ?
O2 C27 1.378(10) . ?
O2 C28 1.413(10) . ?
O3 C30 1.382(10) . ?
O3 C29 1.400(11) . ?
O4 C31 1.377(10) . ?
O4 C32 1.396(9) . ?
C1 C2 1.397(9) . ?
C1 C5 1.498(11) . ?
C1 Rb2 3.602(7) 4_566 ?
C2 C3 1.429(10) . ?
C2 C7 1.530(8) . ?
C2 Rb2 3.454(7) 4_566 ?
C3 C4 1.392(9) . ?
C3 C9 1.521(9) . ?
C3 Rb2 3.237(6) 4_566 ?
C4 C11 1.503(10) . ?
C4 Rb2 3.198(7) 4_566 ?
C5 C6 1.514(11) . ?
C7 C8 1.533(11) . ?
C9 C10 1.521(9) . ?
C11 C12 1.527(10) . ?
C13 C14 1.407(9) . ?
C13 C17 1.490(10) . ?
C14 C15 1.433(9) . ?
C14 C19 1.525(9) . ?
C15 C16 1.394(9) . ?
C15 C21 1.517(9) . ?
C16 C23 1.505(10) . ?
C17 C18 1.525(10) . ?
C19 C20 1.544(10) . ?
C21 C22 1.531(10) . ?
C23 C24 1.506(11) . ?
C26 C27 1.446(13) . ?
C30 C31 1.428(13) . ?
